data_7051699
loop_
_publ_author_name
'Oms, Olivier'
'Norel, Lucie'
'Chamoreau, Lise-Marie'
'Rousseli\`ere, H\'el\`ene'
'Train, Cyrille'

_publ_section_title
;
 Conformation and crystal packing sensitivity to substitution of
 thioxo- and oxo-tetrazane derivatives
;
_journal_issue 8
_journal_name_full 'New Journal of Chemistry'
_journal_page_first 1663
_journal_paper_doi 10.1039/b902225b
_journal_volume 33
_journal_year 2009
_chemical_formula_moiety 'C13 H15 N5 S'
_chemical_formula_sum 'C13 H15 N5 S'
_chemical_formula_weight 273.36
_chemical_name_systematic
;
?
;
_space_group_IT_number 14
_symmetry_cell_setting monoclinic
_symmetry_Int_Tables_number 14
_symmetry_space_group_name_Hall '-P 2ybc'
_symmetry_space_group_name_H-M 'P 1 21/c 1'
_atom_sites_solution_hydrogens mixed
_atom_sites_solution_primary direct
_atom_sites_solution_secondary difmap
_audit_creation_method SHELXL-97
_cell_angle_alpha 90.00
_cell_angle_beta 108.354(8)
_cell_angle_gamma 90.00
_cell_formula_units_Z 8
_cell_length_a 12.1254(10)
_cell_length_b 14.916(2)
_cell_length_c 15.9171(19)
_cell_measurement_reflns_used 102
_cell_measurement_temperature 200(2)
_cell_measurement_theta_max 19.8
_cell_measurement_theta_min 4.5
_cell_volume 2732.4(6)
_computing_cell_refinement 'Dirax/lsq (Duisenberg & Schreurs, 1989-2000)'
_computing_data_collection 'Collect (Nonius BV, 1997-2000)'
_computing_data_reduction 'EvalCCD (Duisenberg & Schreurs 1990-2000)'
_computing_molecular_graphics 'DIAMOND (Brandenburg, 1999)'
_computing_publication_material 'WinGX publication routines (Farrugia, 1999)'
_computing_structure_refinement 'SHELXL-97 (Sheldrick, 1997)'
_computing_structure_solution 'SIR92 (Giacovazzo et al, 1993)'
_diffrn_ambient_temperature 200(2)
_diffrn_detector_area_resol_mean 9
_diffrn_measured_fraction_theta_full 0.983
_diffrn_measured_fraction_theta_max 0.983
_diffrn_measurement_device_type KappaCCD
_diffrn_measurement_method 'CCD rotation images, thick slices'
_diffrn_radiation_monochromator graphite
_diffrn_radiation_source 'fine-focus sealed tube'
_diffrn_radiation_type MoK\a
_diffrn_radiation_wavelength 0.71073
_diffrn_reflns_av_R_equivalents 0.0807
_diffrn_reflns_av_sigmaI/netI 0.1854
_diffrn_reflns_limit_h_max 13
_diffrn_reflns_limit_h_min -17
_diffrn_reflns_limit_k_max 13
_diffrn_reflns_limit_k_min -20
_diffrn_reflns_limit_l_max 22
_diffrn_reflns_limit_l_min -17
_diffrn_reflns_number 18467
_diffrn_reflns_theta_full 30.01
_diffrn_reflns_theta_max 30.01
_diffrn_reflns_theta_min 1.77
_diffrn_standards_decay_% 0
_diffrn_standards_number 0
_exptl_absorpt_coefficient_mu 0.231
_exptl_absorpt_correction_T_max 0.986
_exptl_absorpt_correction_T_min 0.687
_exptl_absorpt_correction_type multi-scan
_exptl_absorpt_process_details
;
R.H. Blessing, Acta Cryst. (1995), A51, 33-38
;
_exptl_crystal_colour colorless
_exptl_crystal_density_diffrn 1.329
_exptl_crystal_density_method 'not measured'
_exptl_crystal_description parallelepipped
_exptl_crystal_F_000 1152
_exptl_crystal_size_max 0.26
_exptl_crystal_size_mid 0.11
_exptl_crystal_size_min 0.06
_refine_diff_density_max 0.272
_refine_diff_density_min -0.318
_refine_diff_density_rms 0.061
_refine_ls_extinction_method none
_refine_ls_goodness_of_fit_ref 0.911
_refine_ls_hydrogen_treatment constr
_refine_ls_matrix_type full
_refine_ls_number_parameters 343
_refine_ls_number_reflns 7840
_refine_ls_number_restraints 0
_refine_ls_restrained_S_all 0.911
_refine_ls_R_factor_all 0.2126
_refine_ls_R_factor_gt 0.0552
_refine_ls_shift/su_max 0.000
_refine_ls_shift/su_mean 0.000
_refine_ls_structure_factor_coef Fsqd
_refine_ls_weighting_details 'calc w=1/[\s^2^(Fo^2^)+(0.0665P)^2^+0.0000P] where P=(Fo^2^+2Fc^2^)/3'
_refine_ls_weighting_scheme calc
_refine_ls_wR_factor_gt 0.1154
_refine_ls_wR_factor_ref 0.1632
_reflns_number_gt 2881
_reflns_number_total 7840
_reflns_threshold_expression >2sigma(I)
_cod_data_source_file b902225b.txt
_cod_data_source_block oo39
_cod_original_sg_symbol_H-M 'P 21/c'
_cod_database_code 7051699

loop_
_symmetry_equiv_pos_as_xyz
'x, y, z'
'-x, y+1/2, -z+1/2'
'-x, -y, -z'
'x, -y-1/2, z-1/2'

loop_
_atom_site_label
_atom_site_type_symbol
_atom_site_fract_x
_atom_site_fract_y
_atom_site_fract_z
_atom_site_U_iso_or_equiv
_atom_site_adp_type
_atom_site_occupancy
_atom_site_symmetry_multiplicity
_atom_site_calc_flag
_atom_site_refinement_flags
_atom_site_disorder_assembly
_atom_site_disorder_group
S1 S 0.55160(6) -0.14138(7) 0.25201(5) 0.0512(3) Uani 1 1 d . . .
N1 N 0.24317(16) -0.01414(15) 0.19844(15) 0.0346(6) Uani 1 1 d . . .
H1A H 0.2412 -0.0013 0.2504 0.042 Uiso 1 1 d R . .
N2 N 0.36697(17) -0.03373(17) 0.22587(15) 0.0367(6) Uani 1 1 d . . .
N3 N 0.33839(18) -0.18384(17) 0.25362(16) 0.0378(6) Uani 1 1 d . . .
N4 N 0.21433(16) -0.17159(16) 0.23088(16) 0.0352(6) Uani 1 1 d . . .
H4A H 0.2021 -0.1500 0.2779 0.042 Uiso 1 1 d R . .
N5 N 0.06390(19) -0.04843(16) 0.29107(17) 0.0393(6) Uani 1 1 d . . .
C1 C 0.4096(2) -0.1182(2) 0.24304(18) 0.0362(8) Uani 1 1 d . . .
C2 C 0.1801(2) -0.09811(19) 0.16637(19) 0.0329(7) Uani 1 1 d . . .
H2 H 0.2136 -0.1209 0.1217 0.039 Uiso 1 1 d R . .
C3 C 0.0491(2) -0.08272(19) 0.13934(19) 0.0337(7) Uani 1 1 d . . .
C4 C -0.0180(2) -0.0939(2) 0.0526(2) 0.0441(8) Uani 1 1 d . . .
H4 H 0.0181 -0.1078 0.0106 0.053 Uiso 1 1 calc R . .
C5 C -0.1402(3) -0.0848(2) 0.0253(2) 0.0560(9) Uani 1 1 d . . .
H5 H -0.1834 -0.0921 -0.0340 0.067 Uiso 1 1 calc R . .
C6 C -0.1949(2) -0.0654(2) 0.0862(3) 0.0570(10) Uani 1 1 d . . .
H6 H -0.2755 -0.0614 0.0685 0.068 Uiso 1 1 calc R . .
C7 C -0.1294(2) -0.0512(2) 0.1765(2) 0.0417(8) Uani 1 1 d . . .
C8 C -0.1791(3) -0.0292(2) 0.2440(3) 0.0604(11) Uani 1 1 d . . .
H8 H -0.2591 -0.0222 0.2296 0.072 Uiso 1 1 calc R . .
C9 C -0.1108(3) -0.0184(2) 0.3287(3) 0.0636(11) Uani 1 1 d . . .
H9 H -0.1436 -0.0044 0.3726 0.076 Uiso 1 1 calc R . .
C10 C 0.0113(3) -0.0288(2) 0.3501(2) 0.0507(9) Uani 1 1 d . . .
H10 H 0.0568 -0.0214 0.4088 0.061 Uiso 1 1 calc R . .
C11 C -0.0055(2) -0.05997(19) 0.2030(2) 0.0357(7) Uani 1 1 d . . .
C12 C 0.4343(2) 0.0417(2) 0.2087(2) 0.0493(9) Uani 1 1 d . . .
H12A H 0.5123 0.0389 0.2488 0.074 Uiso 1 1 calc R . .
H12B H 0.3989 0.0970 0.2173 0.074 Uiso 1 1 calc R . .
H12C H 0.4359 0.0385 0.1489 0.074 Uiso 1 1 calc R . .
C13 C 0.3696(3) -0.2788(2) 0.2621(2) 0.0534(9) Uani 1 1 d . . .
H13A H 0.3613 -0.3032 0.2046 0.080 Uiso 1 1 calc R . .
H13B H 0.3193 -0.3103 0.2880 0.080 Uiso 1 1 calc R . .
H13C H 0.4487 -0.2853 0.2993 0.080 Uiso 1 1 calc R . .
S2 S 0.78308(6) 0.22942(7) 0.52634(6) 0.0553(3) Uani 1 1 d . . .
N6 N 0.45829(17) 0.12755(16) 0.43325(16) 0.0356(6) Uani 1 1 d . . .
H6A H 0.4398 0.1476 0.3789 0.043 Uiso 1 1 d R . .
N7 N 0.58289(17) 0.14002(17) 0.46018(16) 0.0381(6) Uani 1 1 d . . .
N8 N 0.56572(18) 0.29207(17) 0.48645(16) 0.0374(6) Uani 1 1 d . . .
N9 N 0.44076(16) 0.28664(16) 0.46383(15) 0.0353(6) Uani 1 1 d . . .
H9A H 0.4140 0.2984 0.4067 0.042 Uiso 1 1 d R . .
N10 N 0.25750(17) 0.20506(16) 0.29928(15) 0.0342(6) Uani 1 1 d . . .
C14 C 0.6344(2) 0.2199(2) 0.48824(18) 0.0350(7) Uani 1 1 d . . .
C15 C 0.4090(2) 0.1947(2) 0.47989(18) 0.0322(7) Uani 1 1 d . . .
H15 H 0.4513 0.1795 0.5409 0.039 Uiso 1 1 d R . .
C16 C 0.2771(2) 0.18610(19) 0.45429(18) 0.0292(7) Uani 1 1 d . . .
C17 C 0.2255(2) 0.17257(19) 0.51868(18) 0.0343(7) Uani 1 1 d . . .
H17 H 0.2720 0.1639 0.5769 0.041 Uiso 1 1 calc R . .
C18 C 0.1025(2) 0.1716(2) 0.4983(2) 0.0400(8) Uani 1 1 d . . .
H18 H 0.0700 0.1634 0.5435 0.048 Uiso 1 1 calc R . .
C19 C 0.0315(2) 0.1826(2) 0.41301(19) 0.0356(7) Uani 1 1 d . . .
H19 H -0.0488 0.1834 0.4007 0.043 Uiso 1 1 calc R . .
C20 C 0.0804(2) 0.19287(18) 0.34277(18) 0.0282(6) Uani 1 1 d . . .
C21 C 0.0138(2) 0.2001(2) 0.25265(19) 0.0359(7) Uani 1 1 d . . .
H21 H -0.0669 0.1994 0.2364 0.043 Uiso 1 1 calc R . .
C22 C 0.0671(2) 0.2083(2) 0.18920(19) 0.0416(8) Uani 1 1 d . . .
H22 H 0.0238 0.2117 0.1296 0.050 Uiso 1 1 calc R . .
C23 C 0.1893(2) 0.2114(2) 0.21651(19) 0.0400(8) Uani 1 1 d . . .
H23 H 0.2247 0.2184 0.1729 0.048 Uiso 1 1 calc R . .
C24 C 0.2048(2) 0.19519(18) 0.36414(17) 0.0269(6) Uani 1 1 d . . .
C25 C 0.6457(3) 0.0544(2) 0.4712(3) 0.0613(10) Uani 1 1 d . . .
H25A H 0.7165 0.0624 0.4572 0.092 Uiso 1 1 calc R . .
H25B H 0.5982 0.0105 0.4323 0.092 Uiso 1 1 calc R . .
H25C H 0.6636 0.0346 0.5314 0.092 Uiso 1 1 calc R . .
C26 C 0.6093(3) 0.3828(2) 0.5101(2) 0.0466(8) Uani 1 1 d . . .
H26A H 0.6925 0.3827 0.5263 0.070 Uiso 1 1 calc R . .
H26B H 0.5861 0.4035 0.5591 0.070 Uiso 1 1 calc R . .
H26C H 0.5778 0.4218 0.4603 0.070 Uiso 1 1 calc R . .

loop_
_atom_site_aniso_label
_atom_site_aniso_U_11
_atom_site_aniso_U_22
_atom_site_aniso_U_33
_atom_site_aniso_U_23
_atom_site_aniso_U_13
_atom_site_aniso_U_12
S1 0.0223(3) 0.0839(7) 0.0457(5) 0.0001(5) 0.0084(3) 0.0104(4)
N1 0.0231(10) 0.0336(16) 0.0451(15) -0.0014(13) 0.0078(10) -0.0034(11)
N2 0.0225(11) 0.0403(18) 0.0482(16) -0.0035(13) 0.0125(11) -0.0063(12)
N3 0.0261(11) 0.0374(17) 0.0506(16) 0.0033(13) 0.0131(11) 0.0083(12)
N4 0.0255(11) 0.0375(17) 0.0448(15) 0.0018(13) 0.0142(11) 0.0041(11)
N5 0.0339(12) 0.0323(16) 0.0512(16) 0.0044(13) 0.0126(12) 0.0042(11)
C1 0.0248(13) 0.048(2) 0.0348(17) -0.0040(15) 0.0078(13) 0.0037(15)
C2 0.0275(13) 0.0294(18) 0.0428(17) 0.0007(15) 0.0125(13) -0.0008(13)
C3 0.0280(13) 0.0261(18) 0.0438(18) 0.0008(15) 0.0067(14) -0.0036(13)
C4 0.0421(16) 0.032(2) 0.055(2) 0.0008(17) 0.0102(16) -0.0030(15)
C5 0.0473(19) 0.043(2) 0.058(2) 0.0090(19) -0.0113(18) -0.0052(17)
C6 0.0237(14) 0.034(2) 0.098(3) 0.014(2) -0.0031(18) -0.0015(14)
C7 0.0231(13) 0.0254(19) 0.076(2) 0.0134(17) 0.0146(16) 0.0007(13)
C8 0.0375(17) 0.043(2) 0.110(3) 0.024(2) 0.037(2) 0.0092(17)
C9 0.071(2) 0.048(3) 0.096(3) 0.014(2) 0.060(3) 0.009(2)
C10 0.061(2) 0.044(2) 0.056(2) 0.0032(18) 0.0318(18) 0.0083(18)
C11 0.0286(13) 0.0200(17) 0.059(2) 0.0094(16) 0.0152(15) 0.0021(12)
C12 0.0389(16) 0.050(2) 0.062(2) -0.0080(18) 0.0207(16) -0.0163(16)
C13 0.0456(18) 0.047(3) 0.063(2) 0.0087(19) 0.0121(17) 0.0164(16)
S2 0.0225(3) 0.0696(7) 0.0668(6) 0.0135(5) 0.0039(4) -0.0031(4)
N6 0.0233(10) 0.0384(16) 0.0431(14) -0.0001(13) 0.0076(10) 0.0036(11)
N7 0.0225(11) 0.0357(16) 0.0541(16) 0.0035(14) 0.0093(11) 0.0064(12)
N8 0.0252(11) 0.0356(17) 0.0459(16) -0.0002(13) 0.0034(11) -0.0039(11)
N9 0.0241(11) 0.0358(16) 0.0411(14) 0.0011(12) 0.0034(10) -0.0010(11)
N10 0.0292(11) 0.0402(16) 0.0346(14) 0.0050(12) 0.0122(11) 0.0012(11)
C14 0.0255(13) 0.043(2) 0.0333(16) 0.0098(15) 0.0046(12) 0.0018(14)
C15 0.0265(13) 0.0362(19) 0.0293(15) -0.0001(14) 0.0024(12) 0.0028(13)
C16 0.0271(12) 0.0276(18) 0.0301(16) -0.0005(13) 0.0052(12) 0.0035(12)
C17 0.0374(14) 0.0318(19) 0.0319(17) 0.0025(14) 0.0082(13) 0.0050(14)
C18 0.0446(16) 0.042(2) 0.0413(19) -0.0027(16) 0.0245(15) 0.0014(15)
C19 0.0288(13) 0.036(2) 0.0459(19) -0.0002(16) 0.0175(14) 0.0004(14)
C20 0.0251(12) 0.0214(16) 0.0363(16) -0.0023(13) 0.0070(12) -0.0009(12)
C21 0.0222(12) 0.0344(19) 0.0451(18) -0.0008(15) 0.0019(13) 0.0027(13)
C22 0.0375(15) 0.049(2) 0.0320(17) 0.0036(15) 0.0026(14) 0.0058(15)
C23 0.0375(15) 0.049(2) 0.0332(17) 0.0106(16) 0.0105(14) 0.0038(15)
C24 0.0236(12) 0.0234(17) 0.0314(16) 0.0005(13) 0.0052(12) 0.0000(12)
C25 0.0417(18) 0.045(2) 0.097(3) 0.008(2) 0.0220(19) 0.0130(17)
C26 0.0479(17) 0.039(2) 0.052(2) -0.0033(17) 0.0143(16) -0.0128(16)

loop_
_atom_type_symbol
_atom_type_description
_atom_type_scat_dispersion_real
_atom_type_scat_dispersion_imag
_atom_type_scat_source
C C 0.0033 0.0016 'International Tables Vol C Tables 4.2.6.8 and 6.1.1.4'
H H 0.0000 0.0000 'International Tables Vol C Tables 4.2.6.8 and 6.1.1.4'
N N 0.0061 0.0033 'International Tables Vol C Tables 4.2.6.8 and 6.1.1.4'
S S 0.1246 0.1234 'International Tables Vol C Tables 4.2.6.8 and 6.1.1.4'

loop_
_geom_angle_atom_site_label_1
_geom_angle_atom_site_label_2
_geom_angle_atom_site_label_3
_geom_angle
_geom_angle_site_symmetry_1
_geom_angle_site_symmetry_3
_geom_angle_publ_flag
N2 N1 C2 107.9(2) . . ?
N2 N1 H1A 95.4 . . ?
C2 N1 H1A 110.9 . . ?
C1 N2 N1 122.6(2) . . ?
C1 N2 C12 123.4(2) . . ?
N1 N2 C12 111.9(2) . . ?
C1 N3 N4 122.3(2) . . ?
C1 N3 C13 123.9(2) . . ?
N4 N3 C13 111.4(2) . . ?
N3 N4 C2 108.18(19) . . ?
N3 N4 H4A 106.1 . . ?
C2 N4 H4A 103.8 . . ?
C10 N5 C11 117.7(2) . . ?
N3 C1 N2 118.7(2) . . ?
N3 C1 S1 120.5(2) . . ?
N2 C1 S1 120.8(2) . . ?
N4 C2 N1 113.0(2) . . ?
N4 C2 C3 110.4(2) . . ?
N1 C2 C3 110.5(2) . . ?
N4 C2 H2 99.1 . . ?
N1 C2 H2 104.9 . . ?
C3 C2 H2 118.5 . . ?
C4 C3 C11 119.1(2) . . ?
C4 C3 C2 119.9(3) . . ?
C11 C3 C2 120.9(3) . . ?
C3 C4 C5 121.9(3) . . ?
C3 C4 H4 119.0 . . ?
C5 C4 H4 119.0 . . ?
C6 C5 C4 119.9(3) . . ?
C6 C5 H5 120.1 . . ?
C4 C5 H5 120.1 . . ?
C5 C6 C7 120.5(3) . . ?
C5 C6 H6 119.8 . . ?
C7 C6 H6 119.8 . . ?
C6 C7 C8 124.2(3) . . ?
C6 C7 C11 119.0(3) . . ?
C8 C7 C11 116.9(3) . . ?
C9 C8 C7 120.5(3) . . ?
C9 C8 H8 119.7 . . ?
C7 C8 H8 119.7 . . ?
C8 C9 C10 119.4(3) . . ?
C8 C9 H9 120.3 . . ?
C10 C9 H9 120.3 . . ?
N5 C10 C9 123.5(3) . . ?
N5 C10 H10 118.2 . . ?
C9 C10 H10 118.2 . . ?
N5 C11 C3 118.5(2) . . ?
N5 C11 C7 121.9(3) . . ?
C3 C11 C7 119.7(3) . . ?
N2 C12 H12A 109.5 . . ?
N2 C12 H12B 109.5 . . ?
H12A C12 H12B 109.5 . . ?
N2 C12 H12C 109.5 . . ?
H12A C12 H12C 109.5 . . ?
H12B C12 H12C 109.5 . . ?
N3 C13 H13A 109.5 . . ?
N3 C13 H13B 109.5 . . ?
H13A C13 H13B 109.5 . . ?
N3 C13 H13C 109.5 . . ?
H13A C13 H13C 109.5 . . ?
H13B C13 H13C 109.5 . . ?
N7 N6 C15 108.3(2) . . ?
N7 N6 H6A 99.6 . . ?
C15 N6 H6A 104.2 . . ?
C14 N7 N6 122.8(2) . . ?
C14 N7 C25 123.8(2) . . ?
N6 N7 C25 112.2(2) . . ?
C14 N8 N9 123.4(2) . . ?
C14 N8 C26 124.1(2) . . ?
N9 N8 C26 112.5(2) . . ?
N8 N9 C15 108.70(19) . . ?
N8 N9 H9A 105.2 . . ?
C15 N9 H9A 109.5 . . ?
C23 N10 C24 117.4(2) . . ?
N7 C14 N8 118.3(2) . . ?
N7 C14 S2 120.9(2) . . ?
N8 C14 S2 120.8(2) . . ?
N9 C15 N6 112.0(2) . . ?
N9 C15 C16 110.0(2) . . ?
N6 C15 C16 111.4(2) . . ?
N9 C15 H15 107.9 . . ?
N6 C15 H15 100.0 . . ?
C16 C15 H15 115.3 . . ?
C17 C16 C24 118.8(2) . . ?
C17 C16 C15 119.9(2) . . ?
C24 C16 C15 121.2(2) . . ?
C16 C17 C18 121.5(3) . . ?
C16 C17 H17 119.2 . . ?
C18 C17 H17 119.2 . . ?
C19 C18 C17 120.7(2) . . ?
C19 C18 H18 119.6 . . ?
C17 C18 H18 119.6 . . ?
C18 C19 C20 120.1(2) . . ?
C18 C19 H19 119.9 . . ?
C20 C19 H19 119.9 . . ?
C21 C20 C19 123.9(2) . . ?
C21 C20 C24 117.4(2) . . ?
C19 C20 C24 118.7(3) . . ?
C22 C21 C20 120.4(2) . . ?
C22 C21 H21 119.8 . . ?
C20 C21 H21 119.8 . . ?
C21 C22 C23 118.2(3) . . ?
C21 C22 H22 120.9 . . ?
C23 C22 H22 120.9 . . ?
N10 C23 C22 125.0(3) . . ?
N10 C23 H23 117.5 . . ?
C22 C23 H23 117.5 . . ?
N10 C24 C16 118.5(2) . . ?
N10 C24 C20 121.5(2) . . ?
C16 C24 C20 120.0(2) . . ?
N7 C25 H25A 109.5 . . ?
N7 C25 H25B 109.5 . . ?
H25A C25 H25B 109.5 . . ?
N7 C25 H25C 109.5 . . ?
H25A C25 H25C 109.5 . . ?
H25B C25 H25C 109.5 . . ?
N8 C26 H26A 109.5 . . ?
N8 C26 H26B 109.5 . . ?
H26A C26 H26B 109.5 . . ?
N8 C26 H26C 109.5 . . ?
H26A C26 H26C 109.5 . . ?
H26B C26 H26C 109.5 . . ?

loop_
_geom_bond_atom_site_label_1
_geom_bond_atom_site_label_2
_geom_bond_distance
_geom_bond_site_symmetry_2
_geom_bond_publ_flag
S1 C1 1.717(3) . ?
N1 N2 1.455(3) . ?
N1 C2 1.473(3) . ?
N1 H1A 0.8568 . ?
N2 C1 1.357(4) . ?
N2 C12 1.465(4) . ?
N3 C1 1.351(4) . ?
N3 N4 1.444(3) . ?
N3 C13 1.462(4) . ?
N4 C2 1.470(3) . ?
N4 H4A 0.8695 . ?
N5 C10 1.324(3) . ?
N5 C11 1.400(4) . ?
C2 C3 1.527(3) . ?
C2 H2 0.9837 . ?
C3 C4 1.375(4) . ?
C3 C11 1.416(4) . ?
C4 C5 1.414(4) . ?
C4 H4 0.9300 . ?
C5 C6 1.367(5) . ?
C5 H5 0.9300 . ?
C6 C7 1.423(5) . ?
C6 H6 0.9300 . ?
C7 C8 1.425(5) . ?
C7 C11 1.432(4) . ?
C8 C9 1.352(5) . ?
C8 H8 0.9300 . ?
C9 C10 1.419(4) . ?
C9 H9 0.9300 . ?
C10 H10 0.9300 . ?
C12 H12A 0.9600 . ?
C12 H12B 0.9600 . ?
C12 H12C 0.9600 . ?
C13 H13A 0.9600 . ?
C13 H13B 0.9600 . ?
C13 H13C 0.9600 . ?
S2 C14 1.717(3) . ?
N6 N7 1.447(3) . ?
N6 C15 1.480(3) . ?
N6 H6A 0.8748 . ?
N7 C14 1.354(4) . ?
N7 C25 1.469(4) . ?
N8 C14 1.356(4) . ?
N8 N9 1.445(3) . ?
N8 C26 1.458(4) . ?
N9 C15 1.469(3) . ?
N9 H9A 0.8820 . ?
N10 C23 1.320(3) . ?
N10 C24 1.383(3) . ?
C15 C16 1.527(3) . ?
C15 H15 0.9715 . ?
C16 C17 1.373(4) . ?
C16 C24 1.433(3) . ?
C17 C18 1.423(4) . ?
C17 H17 0.9300 . ?
C18 C19 1.370(4) . ?
C18 H18 0.9300 . ?
C19 C20 1.430(4) . ?
C19 H19 0.9300 . ?
C20 C21 1.411(4) . ?
C20 C24 1.438(3) . ?
C21 C22 1.365(4) . ?
C21 H21 0.9300 . ?
C22 C23 1.407(4) . ?
C22 H22 0.9300 . ?
C23 H23 0.9300 . ?
C25 H25A 0.9600 . ?
C25 H25B 0.9600 . ?
C25 H25C 0.9600 . ?
C26 H26A 0.9600 . ?
C26 H26B 0.9600 . ?
C26 H26C 0.9600 . ?
